data_2209058
loop_
_publ_author_name
'Mei Chao Li'
'Bing Tu'
'Ya Qin Li'
'Ya Ping L\"u'
'Zhi-Min Jin'

_publ_section_title
;
 Tris(1,2-ethanediamine-\k^2^<i>N</i>,<i>N</i>')nickel(II) dichloride
 dihydrate
;
_journal_coeditor_code AC2009
_journal_issue 6
_journal_name_full 'Acta Crystallographica Section E'
_journal_page_first m1405
_journal_page_last m1407
_journal_paper_doi 10.1107/S1600536806017570
_journal_volume 62
_journal_year 2006
_chemical_formula_iupac '[Ni (C2 H8 N2)3] Cl2 , 2H2 O'
_chemical_formula_moiety 'C6 H24 N6 Ni 2+ , 2Cl - , 2H2 O'
_chemical_formula_sum 'C6 H28 Cl2 N6 Ni O2'
_chemical_formula_weight 345.93
_chemical_name_systematic
;
Tris(1,2-ethanediamine-N,N')nickel(II) dichloride dihydrate
;
_space_group_IT_number 9
_symmetry_cell_setting monoclinic
_symmetry_space_group_name_Hall 'C -2yc'
_symmetry_space_group_name_H-M 'C 1 c 1'
_atom_sites_solution_hydrogens geom
_atom_sites_solution_primary direct
_atom_sites_solution_secondary difmap
_audit_creation_method SHELXL97
_cell_angle_alpha 90.00
_cell_angle_beta 93.197(2)
_cell_angle_gamma 90.00
_cell_formula_units_Z 12
_cell_length_a 26.186(2)
_cell_length_b 13.8917(9)
_cell_length_c 12.8986(8)
_cell_measurement_reflns_used 1679
_cell_measurement_temperature 293(2)
_cell_measurement_theta_max 23.67
_cell_measurement_theta_min 1.43
_cell_volume 4684.8(6)
_computing_cell_refinement SMART
_computing_data_collection 'SMART (Bruker, 2000)'
_computing_data_reduction 'SAINT (Bruker, 2000)'
_computing_molecular_graphics SHELXTL
_computing_publication_material SHELXTL
_computing_structure_refinement SHELXTL
_computing_structure_solution 'SHELXTL (Bruker, 2000)'
_diffrn_ambient_temperature 293(2)
_diffrn_measured_fraction_theta_full 0.999
_diffrn_measured_fraction_theta_max 0.999
_diffrn_measurement_device_type 'Bruker SMART CCD area detector'
_diffrn_measurement_method '\f and \w'
_diffrn_radiation_monochromator graphite
_diffrn_radiation_source 'fine-focus sealed tube'
_diffrn_radiation_type MoK\a
_diffrn_radiation_wavelength 0.71073
_diffrn_reflns_av_R_equivalents 0.0194
_diffrn_reflns_av_sigmaI/netI 0.0255
_diffrn_reflns_limit_h_max 31
_diffrn_reflns_limit_h_min -22
_diffrn_reflns_limit_k_max 15
_diffrn_reflns_limit_k_min -16
_diffrn_reflns_limit_l_max 15
_diffrn_reflns_limit_l_min -15
_diffrn_reflns_number 12308
_diffrn_reflns_theta_full 25.00
_diffrn_reflns_theta_max 25.25
_diffrn_reflns_theta_min 1.56
_diffrn_standards_decay_% 0
_diffrn_standards_number 0
_exptl_absorpt_coefficient_mu 1.587
_exptl_absorpt_correction_T_max 0.627
_exptl_absorpt_correction_T_min 0.627
_exptl_absorpt_correction_type multi-scan
_exptl_absorpt_process_details '(SADABS; Bruker, 2000)'
_exptl_crystal_colour colourless
_exptl_crystal_density_diffrn 1.471
_exptl_crystal_density_method 'not measured'
_exptl_crystal_description block
_exptl_crystal_F_000 2208.0
_exptl_crystal_size_max 0.30
_exptl_crystal_size_mid 0.30
_exptl_crystal_size_min 0.30
_refine_diff_density_max 0.797
_refine_diff_density_min -0.453
_refine_ls_abs_structure_details 'Flack (1983), with how many Friedel pairs'
_refine_ls_abs_structure_Flack 0.00(2)
_refine_ls_extinction_method none
_refine_ls_goodness_of_fit_ref 1.054
_refine_ls_hydrogen_treatment mixed
_refine_ls_matrix_type full
_refine_ls_number_parameters 486
_refine_ls_number_reflns 4247
_refine_ls_number_restraints 20
_refine_ls_restrained_S_all 11.342
_refine_ls_R_factor_all 0.0393
_refine_ls_R_factor_gt 0.0344
_refine_ls_shift/su_max 0.000
_refine_ls_shift/su_mean 0.000
_refine_ls_structure_factor_coef Fsqd
_refine_ls_weighting_details 'calc w = 1/[\s^2^(Fo^2^)+(0.0519P)^2^+4.1952P] where P=(Fo^2^+2Fc^2^)/3'
_refine_ls_weighting_scheme calc
_refine_ls_wR_factor_gt 0.0946
_refine_ls_wR_factor_ref 0.0987
_reflns_number_gt 4247
_reflns_number_total 5282
_reflns_threshold_expression I>2\s(I)
_cod_data_source_file ac2009.cif
_cod_data_source_block I
_cod_depositor_comments
;
The following automatic conversions were performed:
'_symmetry_cell_setting' value 'Monoclinic' changed to 'monoclinic'
according to '/home/saulius/struct/CIF-dictionaries/cif_core.dic'
dictionary named 'cif_core.dic' version 2.4.1 from 2010-06-29.

Automatic conversion script
Id: cif_fix_enum 1527 2010-12-29 10:47:43Z saulius 

The following automatic conversions were performed:

'_symmetry_cell_setting' value 'Monoclinic' changed to 'monoclinic'
according to /home/saulius/struct/CIF-dictionaries/cif_core.dic
dictionary named 'cif_core.dic' version 2.4.1 from 2010-06-29.

Automatic conversion script
Id: cif_fix_values 1715 2011-07-08 13:25:40Z adriana 
;
_cod_original_sg_symbol_H-M 'C c'
_cod_database_code 2209058

loop_
_symmetry_equiv_pos_as_xyz
'x, y, z'
'x, -y, z+1/2'
'x+1/2, y+1/2, z'
'x+1/2, -y+1/2, z+1/2'

loop_
_atom_site_type_symbol
_atom_site_label
_atom_site_fract_x
_atom_site_fract_y
_atom_site_fract_z
_atom_site_U_iso_or_equiv
_atom_site_adp_type
_atom_site_calc_flag
_atom_site_refinement_flags
_atom_site_occupancy
Ni Ni1 0.250270(17) 0.77240(6) 0.51366(3) 0.0263(3) Uani d . 1
Ni Ni2 0.41627(3) 0.72688(4) 0.99565(9) 0.02602(18) Uani d . 1
Ni Ni3 0.58250(3) 0.77185(4) 0.49404(7) 0.02559(19) Uani d . 1
O O1 0.2484(2) 0.6837(3) 0.0442(4) 0.0548(15) Uani d D 1
O O2 0.2536(2) 0.6103(4) 0.2479(4) 0.0593(14) Uani d D 1
O O6 0.5860(2) 0.3156(4) 0.4579(4) 0.0565(14) Uiso d D 1
O O3 0.4103(2) 0.1064(4) 0.7575(4) 0.0671(15) Uani d D 1
O O4 0.4181(2) 0.1825(3) 0.9599(4) 0.0576(13) Uani d D 1
O O5 0.5874(2) 0.3926(5) 0.2618(4) 0.0653(14) Uiso d D 1
C C13 0.5556(3) 0.5679(5) 0.4823(7) 0.044(2) Uani d . 1
H H13A 0.5436 0.5126 0.4420 0.052 Uiso calc R 1
H H13B 0.5418 0.5638 0.5503 0.052 Uiso calc R 1
C C14 0.6128(3) 0.5668(5) 0.4932(6) 0.0378(18) Uani d . 1
H H14A 0.6246 0.5102 0.5315 0.045 Uiso calc R 1
H H14B 0.6269 0.5654 0.4253 0.045 Uiso calc R 1
C C3 0.2789(3) 0.8624(7) 0.3198(7) 0.046(2) Uani d . 1
H H3A 0.2895 0.8558 0.2493 0.056 Uiso calc R 1
H H3B 0.2940 0.9207 0.3491 0.056 Uiso calc R 1
C C4 0.2215(3) 0.8694(7) 0.3186(6) 0.050(2) Uani d . 1
H H4A 0.2100 0.9265 0.2810 0.059 Uiso calc R 1
H H4B 0.2062 0.8136 0.2839 0.059 Uiso calc R 1
C C11 0.4461(3) 0.9311(5) 0.9974(6) 0.0370(17) Uani d . 1
H H11A 0.4618 0.9315 0.9311 0.044 Uiso calc R 1
H H11B 0.4572 0.9882 1.0357 0.044 Uiso calc R 1
C C12 0.3892(3) 0.9309(5) 0.9808(7) 0.044(2) Uani d . 1
H H12A 0.3737 0.9359 1.0471 0.052 Uiso calc R 1
H H12B 0.3783 0.9858 0.9388 0.052 Uiso calc R 1
C C7 0.4421(3) 0.6312(7) 1.1944(6) 0.0446(19) Uani d . 1
H H7A 0.4573 0.6879 1.2273 0.053 Uiso calc R 1
H H7B 0.4531 0.5752 1.2347 0.053 Uiso calc R 1
C C8 0.3841(3) 0.6390(6) 1.1903(7) 0.049(2) Uani d . 1
H H8A 0.3687 0.5812 1.1600 0.059 Uiso calc R 1
H H8B 0.3722 0.6469 1.2597 0.059 Uiso calc R 1
C C9 0.4496(3) 0.6276(6) 0.8094(6) 0.0452(19) Uani d . 1
H H9A 0.4647 0.5712 0.8431 0.054 Uiso calc R 1
H H9B 0.4616 0.6314 0.7397 0.054 Uiso calc R 1
C C10 0.3920(3) 0.6196(7) 0.8046(6) 0.0446(18) Uani d . 1
H H10A 0.3771 0.6734 0.7657 0.053 Uiso calc R 1
H H10B 0.3815 0.5606 0.7692 0.053 Uiso calc R 1
C C15 0.6165(3) 0.8667(6) 0.6901(6) 0.046(2) Uani d . 1
H H15A 0.6291 0.9227 0.7283 0.056 Uiso calc R 1
H H15B 0.6322 0.8097 0.7213 0.056 Uiso calc R 1
C C16 0.5593(3) 0.8606(7) 0.6931(7) 0.056(2) Uani d . 1
H H16A 0.5497 0.8536 0.7643 0.068 Uiso calc R 1
H H16B 0.5437 0.9189 0.6647 0.068 Uiso calc R 1
C C17 0.6066(3) 0.8735(7) 0.3020(6) 0.047(2) Uani d . 1
H H17A 0.6152 0.8699 0.2300 0.057 Uiso calc R 1
H H17B 0.6225 0.9306 0.3326 0.057 Uiso calc R 1
C C18 0.5487(3) 0.8796(7) 0.3081(6) 0.0505(19) Uani d . 1
H H18A 0.5360 0.9385 0.2755 0.061 Uiso calc R 1
H H18B 0.5325 0.8255 0.2717 0.061 Uiso calc R 1
C C1 0.2790(3) 0.8784(7) 0.7042(6) 0.048(2) Uani d . 1
H H1A 0.2909 0.9363 0.7399 0.057 Uiso calc R 1
H H1B 0.2937 0.8231 0.7409 0.057 Uiso calc R 1
C C2 0.2212(3) 0.8734(8) 0.7008(7) 0.050(2) Uani d . 1
H H2A 0.2095 0.8723 0.7708 0.060 Uiso calc R 1
H H2B 0.2067 0.9294 0.6653 0.060 Uiso calc R 1
C C5 0.2221(3) 0.5693(5) 0.5148(6) 0.041(2) Uani d . 1
H H5A 0.2104 0.5116 0.4784 0.049 Uiso calc R 1
H H6B 0.2070 0.5707 0.5817 0.049 Uiso calc R 1
C C6 0.2801(3) 0.5674(5) 0.5305(6) 0.0343(18) Uani d . 1
H H6A 0.2907 0.5135 0.5745 0.041 Uiso calc R 1
H H5B 0.2954 0.5598 0.4642 0.041 Uiso calc R 1
Cl Cl1 0.25234(8) 0.09788(16) 0.50712(17) 0.0516(6) Uani d . 1
Cl Cl5 0.58309(10) 0.09717(9) 0.4979(2) 0.0473(4) Uani d . 1
Cl Cl4 0.41631(11) 0.59980(9) 0.4993(2) 0.0506(3) Uani d . 1
Cl Cl2 0.24875(10) 0.38611(15) 0.31461(16) 0.0469(4) Uani d . 1
Cl Cl3 0.42028(8) 0.11590(14) 1.19457(14) 0.0523(4) Uani d . 1
Cl Cl6 0.58160(8) 0.61568(14) 0.19103(14) 0.0472(4) Uani d . 1
N N13 0.5376(2) 0.6572(4) 0.4301(4) 0.0282(13) Uani d . 1
H HA13 0.5043 0.6671 0.4407 0.034 Uiso calc R 1
H HB13 0.5412 0.6530 0.3612 0.034 Uiso calc R 1
N N14 0.6294(2) 0.6548(4) 0.5494(5) 0.0350(14) Uani d . 1
H HA14 0.6624 0.6672 0.5386 0.042 Uiso calc R 1
H HB14 0.6263 0.6468 0.6180 0.042 Uiso calc R 1
N N3 0.2967(2) 0.7787(4) 0.3819(5) 0.0343(15) Uani d . 1
H HA3 0.3299 0.7858 0.4028 0.041 Uiso calc R 1
H HB3 0.2932 0.7244 0.3443 0.041 Uiso calc R 1
N N4 0.2057(2) 0.8740(5) 0.4252(5) 0.0364(15) Uani d . 1
H HA4 0.1722 0.8598 0.4273 0.044 Uiso calc R 1
H HB4 0.2109 0.9336 0.4511 0.044 Uiso calc R 1
N N11 0.4615(2) 0.8440(4) 1.0564(5) 0.0356(15) Uani d . 1
H HA11 0.4563 0.8523 1.1242 0.043 Uiso calc R 1
H HB11 0.4949 0.8318 1.0498 0.043 Uiso calc R 1
N N12 0.3724(2) 0.8406(4) 0.9280(4) 0.0298(13) Uani d . 1
H HA12 0.3773 0.8445 0.8596 0.036 Uiso calc R 1
H HB12 0.3389 0.8304 0.9361 0.036 Uiso calc R 1
N N7 0.4584(2) 0.6225(5) 1.0874(4) 0.0390(15) Uani d . 1
H HA7 0.4518 0.5629 1.0628 0.047 Uiso calc R 1
H HB7 0.4921 0.6337 1.0856 0.047 Uiso calc R 1
N N8 0.3699(3) 0.7230(4) 1.1261(5) 0.0409(17) Uani d . 1
H HA8 0.3745 0.7772 1.1637 0.049 Uiso calc R 1
H HB8 0.3367 0.7193 1.1044 0.049 Uiso calc R 1
N N9 0.4648(2) 0.7148(4) 0.8684(5) 0.0335(14) Uani d . 1
H HA9 0.4613 0.7671 0.8273 0.040 Uiso calc R 1
H HB9 0.4977 0.7104 0.8920 0.040 Uiso calc R 1
N N10 0.3737(2) 0.6194(5) 0.9115(4) 0.0363(14) Uani d . 1
H HA10 0.3788 0.5614 0.9413 0.044 Uiso calc R 1
H HB10 0.3400 0.6329 0.9101 0.044 Uiso calc R 1
N N15 0.6291(2) 0.8743(5) 0.5784(5) 0.0390(15) Uani d . 1
H HA15 0.6624 0.8613 0.5715 0.047 Uiso calc R 1
H HB15 0.6226 0.9341 0.5543 0.047 Uiso calc R 1
N N16 0.5416(3) 0.7776(5) 0.6320(5) 0.0403(17) Uani d . 1
H HB16 0.5079 0.7828 0.6157 0.048 Uiso calc R 1
H HA16 0.5470 0.7233 0.6690 0.048 Uiso calc R 1
N N17 0.6256(2) 0.7865(4) 0.3588(5) 0.0350(15) Uani d . 1
H HA17 0.6591 0.7929 0.3772 0.042 Uiso calc R 1
H HB17 0.6215 0.7341 0.3182 0.042 Uiso calc R 1
N N18 0.5361(2) 0.8780(5) 0.4180(5) 0.0373(14) Uani d . 1
H HA18 0.5028 0.8638 0.4233 0.045 Uiso calc R 1
H HB18 0.5423 0.9360 0.4471 0.045 Uiso calc R 1
N N1 0.2945(2) 0.8791(5) 0.5964(5) 0.0392(15) Uani d . 1
H HB1 0.3280 0.8658 0.5944 0.047 Uiso calc R 1
H HA1 0.2886 0.9375 0.5677 0.047 Uiso calc R 1
N N2 0.2053(3) 0.7858(5) 0.6456(5) 0.0387(16) Uani d . 1
H HB2 0.1719 0.7893 0.6253 0.046 Uiso calc R 1
H HA2 0.2100 0.7343 0.6873 0.046 Uiso calc R 1
N N6 0.2969(2) 0.6580(5) 0.5792(5) 0.0391(16) Uani d . 1
H HA6 0.3300 0.6689 0.5677 0.047 Uiso calc R 1
H HB6 0.2938 0.6550 0.6483 0.047 Uiso calc R 1
N N5 0.2060(2) 0.6547(4) 0.4543(5) 0.0325(14) Uani d . 1
H HB5 0.1725 0.6661 0.4607 0.039 Uiso calc R 1
H HA5 0.2113 0.6456 0.3867 0.039 Uiso calc R 1
H H1E 0.243(2) 0.672(3) -0.0202(17) 0.039 Uiso d D 1
H H1F 0.2352(16) 0.7380(19) 0.057(3) 0.039 Uiso d D 1
H H2E 0.252(2) 0.632(2) 0.186(2) 0.039 Uiso d D 1
H H2F 0.251(2) 0.5495(14) 0.244(3) 0.039 Uiso d D 1
H H6E 0.5555(9) 0.308(3) 0.433(3) 0.039 Uiso d D 1
H H6F 0.5847(18) 0.340(3) 0.518(2) 0.039 Uiso d D 1
H H3E 0.4091(17) 0.131(2) 0.6969(19) 0.039 Uiso d D 1
H H3F 0.415(2) 0.0462(14) 0.751(3) 0.039 Uiso d D 1
H H4E 0.4367(12) 0.196(4) 1.014(3) 0.039 Uiso d D 1
H H4F 0.3874(8) 0.197(4) 0.972(3) 0.039 Uiso d D 1
H H5E 0.5686(14) 0.442(2) 0.251(3) 0.039 Uiso d D 1
H H5F 0.6025(16) 0.399(3) 0.321(2) 0.039 Uiso d D 1

loop_
_atom_site_aniso_label
_atom_site_aniso_U_11
_atom_site_aniso_U_22
_atom_site_aniso_U_33
_atom_site_aniso_U_12
_atom_site_aniso_U_13
_atom_site_aniso_U_23
Ni1 0.0256(4) 0.0273(5) 0.0260(6) -0.0006(3) 0.0011(5) 0.0004(3)
Ni2 0.0249(3) 0.0265(3) 0.0265(4) 0.0010(4) -0.0002(3) -0.0002(3)
Ni3 0.0257(3) 0.0251(3) 0.0260(5) -0.0007(4) 0.0013(3) -0.0003(3)
O1 0.102(4) 0.034(2) 0.028(2) -0.001(2) 0.006(2) 0.0046(15)
O2 0.096(4) 0.048(2) 0.034(2) -0.004(2) 0.007(2) -0.0107(18)
O3 0.102(4) 0.061(3) 0.039(2) 0.008(3) 0.005(3) 0.006(2)
O4 0.066(3) 0.055(3) 0.051(2) -0.001(2) -0.002(2) -0.0054(19)
C13 0.060(5) 0.023(3) 0.048(4) -0.008(3) 0.003(4) -0.004(3)
C14 0.024(4) 0.036(4) 0.053(5) 0.005(3) 0.005(3) -0.007(3)
C3 0.055(4) 0.052(5) 0.033(4) -0.003(4) 0.010(3) 0.015(3)
C4 0.065(5) 0.045(5) 0.038(4) 0.006(4) -0.003(4) 0.010(4)
C11 0.031(4) 0.035(3) 0.045(4) -0.003(3) 0.007(3) 0.001(3)
C12 0.061(5) 0.022(3) 0.048(4) 0.008(3) 0.001(4) 0.004(3)
C7 0.047(4) 0.049(4) 0.037(4) -0.001(4) -0.007(3) 0.011(3)
C8 0.048(4) 0.051(5) 0.048(4) -0.005(4) 0.009(4) 0.016(4)
C9 0.051(4) 0.044(4) 0.041(4) 0.006(3) 0.007(3) -0.012(3)
C10 0.051(4) 0.044(4) 0.038(4) -0.002(4) -0.005(3) -0.012(3)
C15 0.055(4) 0.049(4) 0.035(4) 0.007(4) -0.009(3) -0.011(3)
C16 0.067(5) 0.058(6) 0.046(4) 0.006(4) 0.009(4) -0.014(4)
C17 0.063(5) 0.042(4) 0.037(4) -0.013(4) 0.008(3) 0.012(3)
C18 0.064(5) 0.046(4) 0.040(4) 0.007(4) -0.006(3) 0.011(4)
C1 0.055(5) 0.048(5) 0.039(4) -0.004(4) -0.011(4) -0.012(4)
C2 0.050(5) 0.062(5) 0.038(4) 0.011(4) 0.004(3) -0.014(4)
C5 0.057(5) 0.022(3) 0.045(4) -0.005(3) 0.011(4) -0.005(3)
C6 0.027(4) 0.035(4) 0.041(4) 0.005(3) 0.006(3) -0.001(3)
Cl1 0.0435(11) 0.0396(12) 0.0723(16) 0.0018(11) 0.0099(10) 0.0035(10)
Cl5 0.0406(7) 0.0359(7) 0.0659(10) -0.0015(12) 0.0073(6) 0.0008(12)
Cl4 0.0456(7) 0.0365(6) 0.0710(9) -0.0010(13) 0.0146(6) 0.0018(13)
Cl2 0.0541(10) 0.0507(9) 0.0360(9) -0.0059(11) 0.0030(8) -0.0078(10)
Cl3 0.0578(9) 0.0585(9) 0.0405(8) -0.0075(9) 0.0034(8) -0.0090(9)
Cl6 0.0509(9) 0.0532(9) 0.0373(8) -0.0048(9) 0.0005(7) -0.0080(9)
N13 0.026(3) 0.031(3) 0.027(3) -0.003(2) 0.000(2) -0.004(2)
N14 0.031(3) 0.037(3) 0.037(3) 0.001(2) -0.001(2) -0.001(2)
N3 0.029(3) 0.036(3) 0.038(4) -0.003(2) 0.005(2) -0.001(2)
N4 0.033(3) 0.035(4) 0.041(3) 0.000(3) 0.000(2) -0.001(3)
N11 0.031(3) 0.039(3) 0.036(3) -0.004(2) 0.002(2) -0.002(2)
N12 0.028(3) 0.035(3) 0.027(3) 0.001(2) 0.001(2) 0.006(2)
N7 0.038(3) 0.032(3) 0.047(4) 0.004(3) -0.003(3) 0.005(3)
N8 0.041(4) 0.050(4) 0.033(3) 0.002(3) 0.004(3) 0.004(2)
N9 0.028(3) 0.037(3) 0.037(3) 0.001(2) 0.006(2) 0.003(2)
N10 0.032(3) 0.037(3) 0.039(3) 0.000(3) -0.005(2) -0.003(3)
N15 0.041(3) 0.032(3) 0.044(3) -0.006(3) 0.000(3) -0.006(3)
N16 0.043(4) 0.049(4) 0.030(3) 0.005(3) 0.008(3) 0.003(2)
N17 0.032(3) 0.037(3) 0.037(4) -0.005(3) 0.007(3) -0.004(2)
N18 0.035(3) 0.033(3) 0.044(3) 0.000(3) -0.003(2) 0.002(3)
N1 0.037(3) 0.033(3) 0.048(4) -0.005(3) -0.002(3) 0.000(3)
N2 0.042(4) 0.046(4) 0.029(3) 0.006(3) 0.002(3) -0.002(3)
N6 0.035(3) 0.044(4) 0.038(4) 0.006(3) 0.003(3) 0.004(3)
N5 0.032(3) 0.034(3) 0.032(3) -0.003(2) 0.003(2) -0.006(2)

loop_
_atom_type_symbol
_atom_type_description
_atom_type_scat_dispersion_real
_atom_type_scat_dispersion_imag
_atom_type_scat_source
C C 0.0033 0.0016 'International Tables Vol C Tables 4.2.6.8 and 6.1.1.4'
H H 0.0000 0.0000 'International Tables Vol C Tables 4.2.6.8 and 6.1.1.4'
Cl Cl 0.1484 0.1585 'International Tables Vol C Tables 4.2.6.8 and 6.1.1.4'
N N 0.0061 0.0033 'International Tables Vol C Tables 4.2.6.8 and 6.1.1.4'
Ni Ni 0.3393 1.1124 'International Tables Vol C Tables 4.2.6.8 and 6.1.1.4'
O O 0.0106 0.0060 'International Tables Vol C Tables 4.2.6.8 and 6.1.1.4'

loop_
_geom_angle_atom_site_label_1
_geom_angle_atom_site_label_2
_geom_angle_atom_site_label_3
_geom_angle
_geom_angle_publ_flag
N5 Ni1 N4 92.6(3) yes
N5 Ni1 N1 170.9(2) yes
N4 Ni1 N1 94.2(2) yes
N5 Ni1 N2 92.3(2) yes
N4 Ni1 N2 93.4(2) yes
N1 Ni1 N2 81.3(2) yes
N5 Ni1 N3 93.9(2) yes
N4 Ni1 N3 82.3(2) yes
N1 Ni1 N3 93.0(2) yes
N2 Ni1 N3 172.6(2) yes
N5 Ni1 N6 81.9(2) yes
N4 Ni1 N6 170.6(3) yes
N1 Ni1 N6 92.1(3) yes
N2 Ni1 N6 94.5(3) yes
N3 Ni1 N6 90.4(2) yes
N12 Ni2 N10 93.2(3) ?
N12 Ni2 N8 91.4(2) ?
N10 Ni2 N8 94.6(2) ?
N12 Ni2 N11 81.95(15) ?
N10 Ni2 N11 170.8(2) ?
N8 Ni2 N11 93.3(3) ?
N12 Ni2 N9 94.2(2) ?
N10 Ni2 N9 82.5(2) ?
N8 Ni2 N9 173.82(17) ?
N11 Ni2 N9 90.0(2) ?
N12 Ni2 N7 170.8(2) ?
N10 Ni2 N7 92.65(15) ?
N8 Ni2 N7 81.1(2) ?
N11 Ni2 N7 93.2(3) ?
N9 Ni2 N7 93.6(2) ?
N18 Ni3 N13 92.9(3) ?
N18 Ni3 N16 93.4(3) ?
N13 Ni3 N16 93.4(2) ?
N18 Ni3 N15 93.95(16) ?
N13 Ni3 N15 171.6(3) ?
N16 Ni3 N15 81.3(3) ?
N18 Ni3 N14 171.7(2) ?
N13 Ni3 N14 81.60(15) ?
N16 Ni3 N14 93.2(2) ?
N15 Ni3 N14 92.1(3) ?
N18 Ni3 N17 82.6(2) ?
N13 Ni3 N17 93.5(2) ?
N16 Ni3 N17 172.18(17) ?
N15 Ni3 N17 92.2(2) ?
N14 Ni3 N17 91.5(2) ?
H1E O1 H1F 108(2) ?
H2E O2 H2F 108(2) ?
H6E O6 H6F 108(2) ?
H3E O3 H3F 108(2) ?
H4E O4 H4F 108(3) ?
H5E O5 H5F 108(2) ?
N13 C13 C14 110.1(7) ?
N13 C13 H13A 109.6 ?
C14 C13 H13A 109.6 ?
N13 C13 H13B 109.6 ?
C14 C13 H13B 109.6 ?
H13A C13 H13B 108.2 ?
N14 C14 C13 107.7(6) ?
N14 C14 H14A 110.2 ?
C13 C14 H14A 110.2 ?
N14 C14 H14B 110.2 ?
C13 C14 H14B 110.2 ?
H14A C14 H14B 108.5 ?
N3 C3 C4 110.0(7) ?
N3 C3 H3A 109.7 ?
C4 C3 H3A 109.7 ?
N3 C3 H3B 109.7 ?
C4 C3 H3B 109.7 ?
H3A C3 H3B 108.2 ?
N4 C4 C3 109.2(6) ?
N4 C4 H4A 109.8 ?
C3 C4 H4A 109.8 ?
N4 C4 H4B 109.8 ?
C3 C4 H4B 109.8 ?
H4A C4 H4B 108.3 ?
N11 C11 C12 108.3(6) ?
N11 C11 H11A 110.0 ?
C12 C11 H11A 110.0 ?
N11 C11 H11B 110.0 ?
C12 C11 H11B 110.0 ?
H11A C11 H11B 108.4 ?
N12 C12 C11 109.6(6) ?
N12 C12 H12A 109.7 ?
C11 C12 H12A 109.7 ?
N12 C12 H12B 109.7 ?
C11 C12 H12B 109.7 ?
H12A C12 H12B 108.2 ?
N7 C7 C8 108.3(6) ?
N7 C7 H7A 110.0 ?
C8 C7 H7A 110.0 ?
N7 C7 H7B 110.0 ?
C8 C7 H7B 110.0 ?
H7A C7 H7B 108.4 ?
N8 C8 C7 107.3(7) ?
N8 C8 H8A 110.3 ?
C7 C8 H8A 110.3 ?
N8 C8 H8B 110.3 ?
C7 C8 H8B 110.3 ?
H8A C8 H8B 108.5 ?
N9 C9 C10 108.8(7) ?
N9 C9 H9A 109.9 ?
C10 C9 H9A 109.9 ?
N9 C9 H9B 109.9 ?
C10 C9 H9B 109.9 ?
H9A C9 H9B 108.3 ?
N10 C10 C9 109.6(6) ?
N10 C10 H10A 109.7 ?
C9 C10 H10A 109.7 ?
N10 C10 H10B 109.7 ?
C9 C10 H10B 109.7 ?
H10A C10 H10B 108.2 ?
N15 C15 C16 107.7(6) ?
N15 C15 H15A 110.2 ?
C16 C15 H15A 110.2 ?
N15 C15 H15B 110.2 ?
C16 C15 H15B 110.2 ?
H15A C15 H15B 108.5 ?
N16 C16 C15 108.5(7) ?
N16 C16 H16A 110.0 ?
C15 C16 H16A 110.0 ?
N16 C16 H16B 110.0 ?
C15 C16 H16B 110.0 ?
H16A C16 H16B 108.4 ?
N17 C17 C18 109.1(7) ?
N17 C17 H17A 109.9 ?
C18 C17 H17A 109.9 ?
N17 C17 H17B 109.9 ?
C18 C17 H17B 109.9 ?
H17A C17 H17B 108.3 ?
N18 C18 C17 108.9(6) ?
N18 C18 H18A 109.9 ?
C17 C18 H18A 109.9 ?
N18 C18 H18B 109.9 ?
C17 C18 H18B 109.9 ?
H18A C18 H18B 108.3 ?
N1 C1 C2 107.5(6) ?
N1 C1 H1A 110.2 ?
C2 C1 H1A 110.2 ?
N1 C1 H1B 110.2 ?
C2 C1 H1B 110.2 ?
H1A C1 H1B 108.5 ?
N2 C2 C1 108.1(8) ?
N2 C2 H2A 110.1 ?
C1 C2 H2A 110.1 ?
N2 C2 H2B 110.1 ?
C1 C2 H2B 110.1 ?
H2A C2 H2B 108.4 ?
N5 C5 C6 109.9(6) ?
N5 C5 H5A 109.7 ?
C6 C5 H5A 109.7 ?
N5 C5 H6B 109.7 ?
C6 C5 H6B 109.7 ?
H5A C5 H6B 108.2 ?
N6 C6 C5 108.5(6) ?
N6 C6 H6A 110.0 ?
C5 C6 H6A 110.0 ?
N6 C6 H5B 110.0 ?
C5 C6 H5B 110.0 ?
H6A C6 H5B 108.4 ?
C13 N13 Ni3 107.3(4) ?
C13 N13 HA13 110.3 ?
Ni3 N13 HA13 110.3 ?
C13 N13 HB13 110.3 ?
Ni3 N13 HB13 110.3 ?
HA13 N13 HB13 108.5 ?
C14 N14 Ni3 108.6(4) ?
C14 N14 HA14 110.0 ?
Ni3 N14 HA14 110.0 ?
C14 N14 HB14 110.0 ?
Ni3 N14 HB14 110.0 ?
HA14 N14 HB14 108.3 ?
C3 N3 Ni1 106.7(5) ?
C3 N3 HA3 110.4 ?
Ni1 N3 HA3 110.4 ?
C3 N3 HB3 110.4 ?
Ni1 N3 HB3 110.4 ?
HA3 N3 HB3 108.6 ?
C4 N4 Ni1 107.5(5) ?
C4 N4 HA4 110.2 ?
Ni1 N4 HA4 110.2 ?
C4 N4 HB4 110.2 ?
Ni1 N4 HB4 110.2 ?
HA4 N4 HB4 108.5 ?
C11 N11 Ni2 107.8(4) ?
C11 N11 HA11 110.1 ?
Ni2 N11 HA11 110.1 ?
C11 N11 HB11 110.1 ?
Ni2 N11 HB11 110.1 ?
HA11 N11 HB11 108.5 ?
C12 N12 Ni2 107.6(4) ?
C12 N12 HA12 110.2 ?
Ni2 N12 HA12 110.2 ?
C12 N12 HB12 110.2 ?
Ni2 N12 HB12 110.2 ?
HA12 N12 HB12 108.5 ?
C7 N7 Ni2 107.2(5) ?
C7 N7 HA7 110.3 ?
Ni2 N7 HA7 110.3 ?
C7 N7 HB7 110.3 ?
Ni2 N7 HB7 110.3 ?
HA7 N7 HB7 108.5 ?
C8 N8 Ni2 109.1(5) ?
C8 N8 HA8 109.9 ?
Ni2 N8 HA8 109.9 ?
C8 N8 HB8 109.9 ?
Ni2 N8 HB8 109.9 ?
HA8 N8 HB8 108.3 ?
C9 N9 Ni2 107.8(5) ?
C9 N9 HA9 110.1 ?
Ni2 N9 HA9 110.1 ?
C9 N9 HB9 110.1 ?
Ni2 N9 HB9 110.1 ?
HA9 N9 HB9 108.5 ?
C10 N10 Ni2 106.6(5) ?
C10 N10 HA10 110.4 ?
Ni2 N10 HA10 110.4 ?
C10 N10 HB10 110.4 ?
Ni2 N10 HB10 110.4 ?
HA10 N10 HB10 108.6 ?
C15 N15 Ni3 107.0(5) ?
C15 N15 HA15 110.3 ?
Ni3 N15 HA15 110.3 ?
C15 N15 HB15 110.3 ?
Ni3 N15 HB15 110.3 ?
HA15 N15 HB15 108.6 ?
C16 N16 Ni3 108.8(5) ?
C16 N16 HB16 109.9 ?
Ni3 N16 HB16 109.9 ?
C16 N16 HA16 109.9 ?
Ni3 N16 HA16 109.9 ?
HB16 N16 HA16 108.3 ?
C17 N17 Ni3 107.6(5) ?
C17 N17 HA17 110.2 ?
Ni3 N17 HA17 110.2 ?
C17 N17 HB17 110.2 ?
Ni3 N17 HB17 110.2 ?
HA17 N17 HB17 108.5 ?
C18 N18 Ni3 107.7(5) ?
C18 N18 HA18 110.2 ?
Ni3 N18 HA18 110.2 ?
C18 N18 HB18 110.2 ?
Ni3 N18 HB18 110.2 ?
HA18 N18 HB18 108.5 ?
C1 N1 Ni1 107.4(5) ?
C1 N1 HB1 110.2 ?
Ni1 N1 HB1 110.2 ?
C1 N1 HA1 110.2 ?
Ni1 N1 HA1 110.2 ?
HB1 N1 HA1 108.5 ?
C2 N2 Ni1 107.9(5) ?
C2 N2 HB2 110.1 ?
Ni1 N2 HB2 110.1 ?
C2 N2 HA2 110.1 ?
Ni1 N2 HA2 110.1 ?
HB2 N2 HA2 108.4 ?
C6 N6 Ni1 108.4(4) ?
C6 N6 HA6 110.0 ?
Ni1 N6 HA6 110.0 ?
C6 N6 HB6 110.0 ?
Ni1 N6 HB6 110.0 ?
HA6 N6 HB6 108.4 ?
C5 N5 Ni1 107.2(4) ?
C5 N5 HB5 110.3 ?
Ni1 N5 HB5 110.3 ?
C5 N5 HA5 110.3 ?
Ni1 N5 HA5 110.3 ?
HB5 N5 HA5 108.5 ?

loop_
_geom_bond_atom_site_label_1
_geom_bond_atom_site_label_2
_geom_bond_distance
_geom_bond_publ_flag
Ni1 N5 2.122(6) yes
Ni1 N4 2.123(6) yes
Ni1 N1 2.130(6) yes
Ni1 N2 2.131(7) yes
Ni1 N3 2.146(6) yes
Ni1 N6 2.149(6) yes
Ni2 N12 2.114(5) ?
Ni2 N10 2.125(6) ?
Ni2 N8 2.130(7) ?
Ni2 N11 2.135(6) ?
Ni2 N9 2.137(6) ?
Ni2 N7 2.138(6) ?
Ni3 N18 2.116(6) ?
Ni3 N13 2.119(5) ?
Ni3 N16 2.129(7) ?
Ni3 N15 2.133(6) ?
Ni3 N14 2.136(6) ?
Ni3 N17 2.140(6) ?
O1 H1E 0.850(19) ?
O1 H1F 0.850(18) ?
O2 H2E 0.850(19) ?
O2 H2F 0.850(18) ?
O6 H6E 0.850(18) ?
O6 H6F 0.850(19) ?
O3 H3E 0.850(18) ?
O3 H3F 0.850(18) ?
O4 H4E 0.850(19) ?
O4 H4F 0.850(19) ?
O5 H5E 0.850(18) ?
O5 H5F 0.850(18) ?
C13 N13 1.476(9) ?
C13 C14 1.497(8) ?
C13 H13A 0.9700 ?
C13 H13B 0.9700 ?
C14 N14 1.473(9) ?
C14 H14A 0.9700 ?
C14 H14B 0.9700 ?
C3 N3 1.473(10) ?
C3 C4 1.504(11) ?
C3 H3A 0.9700 ?
C3 H3B 0.9700 ?
C4 N4 1.459(10) ?
C4 H4A 0.9700 ?
C4 H4B 0.9700 ?
C11 N11 1.475(9) ?
C11 C12 1.494(8) ?
C11 H11A 0.9700 ?
C11 H11B 0.9700 ?
C12 N12 1.482(9) ?
C12 H12A 0.9700 ?
C12 H12B 0.9700 ?
C7 N7 1.473(10) ?
C7 C8 1.521(11) ?
C7 H7A 0.9700 ?
C7 H7B 0.9700 ?
C8 N8 1.467(10) ?
C8 H8A 0.9700 ?
C8 H8B 0.9700 ?
C9 N9 1.474(10) ?
C9 C10 1.508(11) ?
C9 H9A 0.9700 ?
C9 H9B 0.9700 ?
C10 N10 1.486(10) ?
C10 H10A 0.9700 ?
C10 H10B 0.9700 ?
C15 N15 1.500(11) ?
C15 C16 1.502(12) ?
C15 H15A 0.9700 ?
C15 H15B 0.9700 ?
C16 N16 1.457(11) ?
C16 H16A 0.9700 ?
C16 H16B 0.9700 ?
C17 N17 1.485(10) ?
C17 C18 1.525(12) ?
C17 H17A 0.9700 ?
C17 H17B 0.9700 ?
C18 N18 1.472(10) ?
C18 H18A 0.9700 ?
C18 H18B 0.9700 ?
C1 N1 1.469(10) ?
C1 C2 1.513(10) ?
C1 H1A 0.9700 ?
C1 H1B 0.9700 ?
C2 N2 1.460(11) ?
C2 H2A 0.9700 ?
C2 H2B 0.9700 ?
C5 N5 1.468(9) ?
C5 C6 1.520(11) ?
C5 H5A 0.9700 ?
C5 H6B 0.9700 ?
C6 N6 1.465(9) ?
C6 H6A 0.9700 ?
C6 H5B 0.9700 ?
N13 HA13 0.9000 ?
N13 HB13 0.9000 ?
N14 HA14 0.9000 ?
N14 HB14 0.9000 ?
N3 HA3 0.9000 ?
N3 HB3 0.9000 ?
N4 HA4 0.9000 ?
N4 HB4 0.9000 ?
N11 HA11 0.9000 ?
N11 HB11 0.9000 ?
N12 HA12 0.9000 ?
N12 HB12 0.9000 ?
N7 HA7 0.9000 ?
N7 HB7 0.9000 ?
N8 HA8 0.9000 ?
N8 HB8 0.9000 ?
N9 HA9 0.9000 ?
N9 HB9 0.9000 ?
N10 HA10 0.9000 ?
N10 HB10 0.9000 ?
N15 HA15 0.9000 ?
N15 HB15 0.9000 ?
N16 HB16 0.9000 ?
N16 HA16 0.9000 ?
N17 HA17 0.9000 ?
N17 HB17 0.9000 ?
N18 HA18 0.9000 ?
N18 HB18 0.9000 ?
N1 HB1 0.9000 ?
N1 HA1 0.9000 ?
N2 HB2 0.9000 ?
N2 HA2 0.9000 ?
N6 HA6 0.9000 ?
N6 HB6 0.9000 ?
N5 HB5 0.9000 ?
N5 HA5 0.9000 ?

loop_
_geom_hbond_atom_site_label_D
_geom_hbond_atom_site_label_H
_geom_hbond_atom_site_label_A
_geom_hbond_site_symmetry_A
_geom_hbond_distance_DH
_geom_hbond_distance_HA
_geom_hbond_distance_DA
_geom_hbond_angle_DHA
_geom_hbond_publ_flag
O2 H2E O1 1_555 0.85(4) 1.97(2) 2.815(9) 179(5) yes
O2 H2F Cl2 1_555 0.85(4) 2.45(2) 3.236(8) 155(3) yes
O4 H4E Cl3 1_555 0.85(4) 2.64(4) 3.163(8) 121(4) yes
O5 H5E Cl6 1_555 0.85(4) 2.56(2) 3.231(9) 136(3) yes
O5 H5F O6 1_555 0.85(4) 2.17(2) 2.749(4) 125(4) yes
N3 HB3 O2 1_555 0.90 2.23 3.086(5) 158 yes
N5 HA5 O2 1_555 0.90 2.21 3.064(4) 158 yes
N6 HA6 Cl4 1_555 0.90 2.65 3.443(3) 147 yes
N13 HA13 Cl4 1_555 0.90 2.64 3.440(6) 149 yes
N13 HB13 Cl6 1_555 0.90 2.54 3.401(5) 160 yes
N17 HB17 Cl6 1_555 0.90 2.50 3.371(4) 161 yes

loop_
_geom_torsion_atom_site_label_1
_geom_torsion_atom_site_label_2
_geom_torsion_atom_site_label_3
_geom_torsion_atom_site_label_4
_geom_torsion
_geom_torsion_publ_flag
N13 C13 C14 N14 56.1(7) yes
N3 C3 C4 N4 56.2(11) yes
N11 C11 C12 N12 -56.2(7) yes
N7 C7 C8 N8 -58.1(10) yes
N9 C9 C10 N10 -56.3(10) yes
N15 C15 C16 N16 57.9(10) yes
N17 C17 C18 N18 55.5(10) yes
N1 C1 C2 N2 59.3(10) yes
N5 C5 C6 N6 55.6(8) yes
C14 C13 N13 Ni3 -42.4(6) ?
N18 Ni3 N13 C13 -171.2(5) ?
N16 Ni3 N13 C13 -77.6(5) ?
N15 Ni3 N13 C13 -27(2) ?
N14 Ni3 N13 C13 15.1(5) ?
N17 Ni3 N13 C13 106.1(5) ?
C13 C14 N14 Ni3 -40.2(7) ?
N18 Ni3 N14 C14 -35(2) ?
N13 Ni3 N14 C14 14.0(5) ?
N16 Ni3 N14 C14 107.0(5) ?
N15 Ni3 N14 C14 -171.6(5) ?
N17 Ni3 N14 C14 -79.3(5) ?
C4 C3 N3 Ni1 -39.2(8) ?
N5 Ni1 N3 C3 104.6(5) ?
N4 Ni1 N3 C3 12.5(5) ?
N1 Ni1 N3 C3 -81.3(5) ?
N2 Ni1 N3 C3 -42(2) ?
N6 Ni1 N3 C3 -173.4(5) ?
C3 C4 N4 Ni1 -42.3(9) ?
N5 Ni1 N4 C4 -77.3(5) ?
N1 Ni1 N4 C4 108.8(5) ?
N2 Ni1 N4 C4 -169.8(5) ?
N3 Ni1 N4 C4 16.3(5) ?
N6 Ni1 N4 C4 -23(2) ?
C12 C11 N11 Ni2 41.3(7) ?
N12 Ni2 N11 C11 -14.9(5) ?
N10 Ni2 N11 C11 43.7(19) ?
N8 Ni2 N11 C11 -105.8(5) ?
N9 Ni2 N11 C11 79.4(5) ?
N7 Ni2 N11 C11 172.9(5) ?
C11 C12 N12 Ni2 41.4(7) ?
N10 Ni2 N12 C12 173.7(5) ?
N8 Ni2 N12 C12 79.0(5) ?
N11 Ni2 N12 C12 -14.2(5) ?
N9 Ni2 N12 C12 -103.6(5) ?
N7 Ni2 N12 C12 44.2(18) ?
C8 C7 N7 Ni2 44.8(8) ?
N12 Ni2 N7 C7 17.9(19) ?
N10 Ni2 N7 C7 -111.6(5) ?
N8 Ni2 N7 C7 -17.4(5) ?
N11 Ni2 N7 C7 75.5(5) ?
N9 Ni2 N7 C7 165.7(5) ?
C7 C8 N8 Ni2 41.0(8) ?
N12 Ni2 N8 C8 171.8(6) ?
N10 Ni2 N8 C8 78.5(6) ?
N11 Ni2 N8 C8 -106.2(6) ?
N9 Ni2 N8 C8 17(3) ?
N7 Ni2 N8 C8 -13.5(5) ?
C10 C9 N9 Ni2 39.5(8) ?
N12 Ni2 N9 C9 -105.5(5) ?
N10 Ni2 N9 C9 -12.8(5) ?
N8 Ni2 N9 C9 50(3) ?
N11 Ni2 N9 C9 172.6(5) ?
N7 Ni2 N9 C9 79.4(5) ?
C9 C10 N10 Ni2 42.7(9) ?
N12 Ni2 N10 C10 77.7(5) ?
N8 Ni2 N10 C10 169.3(5) ?
N11 Ni2 N10 C10 20(2) ?
N9 Ni2 N10 C10 -16.1(5) ?
N7 Ni2 N10 C10 -109.4(5) ?
C16 C15 N15 Ni3 -44.0(8) ?
N18 Ni3 N15 C15 109.7(5) ?
N13 Ni3 N15 C15 -35(2) ?
N16 Ni3 N15 C15 16.9(5) ?
N14 Ni3 N15 C15 -76.0(5) ?
N17 Ni3 N15 C15 -167.5(5) ?
C15 C16 N16 Ni3 -41.7(9) ?
N18 Ni3 N16 C16 -80.1(6) ?
N13 Ni3 N16 C16 -173.2(6) ?
N15 Ni3 N16 C16 13.4(6) ?
N14 Ni3 N16 C16 105.0(6) ?
N17 Ni3 N16 C16 -21(3) ?
C18 C17 N17 Ni3 -38.3(8) ?
N18 Ni3 N17 C17 11.9(5) ?
N13 Ni3 N17 C17 104.4(5) ?
N16 Ni3 N17 C17 -47(3) ?
N15 Ni3 N17 C17 -81.8(5) ?
N14 Ni3 N17 C17 -173.9(5) ?
C17 C18 N18 Ni3 -43.0(9) ?
N13 Ni3 N18 C18 -76.0(6) ?
N16 Ni3 N18 C18 -169.6(6) ?
N15 Ni3 N18 C18 108.9(6) ?
N14 Ni3 N18 C18 -27(2) ?
N17 Ni3 N18 C18 17.2(6) ?
C2 C1 N1 Ni1 -44.4(9) ?
N5 Ni1 N1 C1 -29(2) ?
N4 Ni1 N1 C1 109.6(6) ?
N2 Ni1 N1 C1 16.8(5) ?
N3 Ni1 N1 C1 -167.9(5) ?
N6 Ni1 N1 C1 -77.4(6) ?
C1 C2 N2 Ni1 -42.7(8) ?
N5 Ni1 N2 C2 -172.1(5) ?
N4 Ni1 N2 C2 -79.3(5) ?
N1 Ni1 N2 C2 14.4(5) ?
N3 Ni1 N2 C2 -25(2) ?
N6 Ni1 N2 C2 105.8(5) ?
C5 C6 N6 Ni1 -38.2(7) ?
N5 Ni1 N6 C6 12.2(5) ?
N4 Ni1 N6 C6 -43(2) ?
N1 Ni1 N6 C6 -174.7(5) ?
N2 Ni1 N6 C6 103.9(5) ?
N3 Ni1 N6 C6 -81.7(5) ?
C6 C5 N5 Ni1 -43.1(7) ?
N4 Ni1 N5 C5 -170.8(5) ?
N1 Ni1 N5 C5 -32.3(19) ?
N2 Ni1 N5 C5 -77.3(5) ?
N3 Ni1 N5 C5 106.8(5) ?
N6 Ni1 N5 C5 16.9(5) ?
